data_7241944
loop_
_publ_author_name
'Portol\'es-Gil, N\'uria'
'G\'omez-Coca, Silvia'
'Vallcorba, Oriol'
'Marb\'an, Gregorio'
'Aliaga-Alcalde, N\'uria'
'L\'opez-Periago, Ana'
'Ayll\'on, Jos\'e A.'
'Domingo, Concepci\'on'

_publ_section_title
;
 Single molecule magnets of cobalt and zinc homo- and heterometallic
 coordination polymers prepared by a one-step synthetic procedure
;
_journal_issue 73
_journal_name_full 'RSC Advances'
_journal_page_first 45090
_journal_page_last 45104
_journal_paper_doi 10.1039/D0RA09132D
_journal_volume 10
_journal_year 2020
_chemical_formula_sum 'C14 H9 Co0.5 F6 N O2'
_chemical_formula_weight 366.69
_chemical_name_systematic '[Co(hfacac)4(BisPyBz)2]'
_space_group_crystal_system triclinic
_space_group_IT_number 2
_space_group_name_Hall '-P 1'
_space_group_name_H-M_alt 'P -1'
_atom_sites_solution_hydrogens geom
_audit_creation_method SHELXL-2014/7
_audit_update_record
;
2019-08-30 deposited with the CCDC.	2020-12-07 downloaded from the CCDC.
;
_cell_angle_alpha 62.9720(6)
_cell_angle_beta 71.4100(7)
_cell_angle_gamma 80.8890(6)
_cell_formula_units_Z 2
_cell_length_a 8.77040(7)
_cell_length_b 9.15990(6)
_cell_length_c 10.04300(11)
_cell_measurement_reflns_used 3493
_cell_measurement_temperature 100(2)
_cell_measurement_theta_max 29.979
_cell_measurement_theta_min 2.562
_cell_volume 681.112(11)
_computing_cell_refinement 'XDS (Kabsch, 2010)'
_computing_data_reduction 'XDS (Kabsch, 2010)'
_computing_structure_refinement 'SHELXL-2014/7 (Sheldrick, 2014)'
_computing_structure_solution 'SHELXT 2014/4 (Sheldrick, 2014)'
_diffrn_ambient_temperature 100(2)
_diffrn_detector_area_resol_mean 5.814
_diffrn_measured_fraction_theta_full 0.996
_diffrn_measured_fraction_theta_max 0.884
_diffrn_measurement_device_type 'CCD Pilatus 6M-Dectris'
_diffrn_measurement_method 'phi scan'
_diffrn_radiation_type synchrotron
_diffrn_radiation_wavelength 0.72931
_diffrn_reflns_av_R_equivalents 0.0364
_diffrn_reflns_av_unetI/netI 0.0182
_diffrn_reflns_Laue_measured_fraction_full 0.996
_diffrn_reflns_Laue_measured_fraction_max 0.884
_diffrn_reflns_limit_h_max 13
_diffrn_reflns_limit_h_min -13
_diffrn_reflns_limit_k_max 14
_diffrn_reflns_limit_k_min -14
_diffrn_reflns_limit_l_max 14
_diffrn_reflns_limit_l_min -14
_diffrn_reflns_number 40318
_diffrn_reflns_point_group_measured_fraction_full 0.996
_diffrn_reflns_point_group_measured_fraction_max 0.884
_diffrn_reflns_theta_full 25.950
_diffrn_reflns_theta_max 34.125
_diffrn_reflns_theta_min 2.515
_diffrn_source 'XALOC beamline, ALBA-CELLS, Barcelona'
_exptl_absorpt_coefficient_mu 0.799
_exptl_absorpt_correction_T_max 1.000
_exptl_absorpt_correction_T_min 0.857
_exptl_absorpt_correction_type empirical
_exptl_absorpt_process_details 'XDS (Kabsch, 2010)'
_exptl_crystal_colour orange
_exptl_crystal_density_diffrn 1.788
_exptl_crystal_description blocky
_exptl_crystal_F_000 367
_exptl_crystal_size_max 0.100
_exptl_crystal_size_mid 0.060
_exptl_crystal_size_min 0.030
_refine_diff_density_max 0.546
_refine_diff_density_min -0.607
_refine_diff_density_rms 0.099
_refine_ls_extinction_coef 0.301(9)
_refine_ls_extinction_expression Fc^*^=kFc[1+0.001xFc^2^\l^3^/sin(2\q)]^-1/4^
_refine_ls_extinction_method 'SHELXL-2014/7 (Sheldrick 2014'
_refine_ls_goodness_of_fit_ref 1.096
_refine_ls_hydrogen_treatment constr
_refine_ls_matrix_type full
_refine_ls_number_parameters 215
_refine_ls_number_reflns 4595
_refine_ls_number_restraints 0
_refine_ls_restrained_S_all 1.096
_refine_ls_R_factor_all 0.0289
_refine_ls_R_factor_gt 0.0288
_refine_ls_shift/su_max 0.000
_refine_ls_shift/su_mean 0.000
_refine_ls_structure_factor_coef Fsqd
_refine_ls_weighting_details 'w=1/[\s^2^(Fo^2^)+(0.0453P)^2^+0.2050P] where P=(Fo^2^+2Fc^2^)/3'
_refine_ls_weighting_scheme calc
_refine_ls_wR_factor_gt 0.0790
_refine_ls_wR_factor_ref 0.0794
_reflns_Friedel_coverage 0.000
_reflns_number_gt 4573
_reflns_number_total 4595
_reflns_threshold_expression 'I > 2\s(I)'
_cod_data_source_file d0ra09132d2.cif
_cod_data_source_block Co_trans
_cod_original_cell_volume 681.113(11)
_cod_original_formula_sum 'C14 H9 Co0.50 F6 N O2'
_cod_database_code 7241944
_shelx_shelxl_version_number 2014/7
_shelx_space_group_comment
;
The symmetry employed for this shelxl refinement is uniquely defined
by the following loop, which should always be used as a source of
symmetry information in preference to the above space-group names.
They are only intended as comments.
;
_shelx_estimated_absorpt_t_min 0.928
_shelx_estimated_absorpt_t_max 0.978
_exptl_absorpt_special_details 'from ABSORB.cbf scaled to 1'

loop_
_space_group_symop_operation_xyz
'x, y, z'
'-x, -y, -z'

loop_
_atom_site_label
_atom_site_type_symbol
_atom_site_fract_x
_atom_site_fract_y
_atom_site_fract_z
_atom_site_U_iso_or_equiv
_atom_site_adp_type
_atom_site_occupancy
_atom_site_site_symmetry_order
_atom_site_calc_flag
_atom_site_refinement_flags_posn
_atom_site_refinement_flags_adp
_atom_site_refinement_flags_occupancy
_atom_site_disorder_assembly
_atom_site_disorder_group
Co1 Co 0.5000 0.0000 0.5000 0.01462(7) Uani 1 2 d S . P . .
F1 F 0.92841(8) 0.41253(8) 0.42216(8) 0.02399(14) Uani 1 1 d . . . . .
F3 F 0.87118(8) 0.19164(8) 0.63641(7) 0.02482(14) Uani 1 1 d . . . . .
F2 F 1.01547(8) 0.17875(9) 0.42321(9) 0.02700(14) Uani 1 1 d . . . . .
F5 F 0.47792(10) 0.65278(8) 0.25715(10) 0.03050(16) Uani 1 1 d . . . . .
F6 F 0.27072(8) 0.51161(9) 0.32180(9) 0.03042(16) Uani 1 1 d . . . . .
O1 O 0.70435(8) 0.08320(8) 0.50217(9) 0.01850(13) Uani 1 1 d . . . . .
O2 O 0.45252(8) 0.23758(8) 0.35300(8) 0.01732(13) Uani 1 1 d . . . . .
F4 F 0.45049(9) 0.55936(9) 0.10473(8) 0.02972(15) Uani 1 1 d . . . . .
N1 N 0.36242(10) 0.04896(9) 0.69629(9) 0.01675(14) Uani 1 1 d . . . . .
C2 C 0.73570(10) 0.23070(11) 0.45261(10) 0.01512(15) Uani 1 1 d . . . . .
C4 C 0.51542(10) 0.36207(10) 0.33522(10) 0.01455(14) Uani 1 1 d . . . . .
C3 C 0.64962(11) 0.37123(11) 0.37750(11) 0.01696(16) Uani 1 1 d . . . . .
H3 H 0.6828 0.4734 0.3552 0.020 Uiso 1 1 calc R U . . .
C10 C 0.24099(11) 0.16002(11) 0.68396(11) 0.01752(16) Uani 1 1 d . . . . .
H10 H 0.2160 0.2135 0.5894 0.021 Uiso 1 1 calc R U . . .
C14 C 0.14119(11) 0.43859(12) 1.04213(12) 0.01981(17) Uani 1 1 d . . . . .
H14 H 0.2358 0.3983 1.0706 0.024 Uiso 1 1 calc R U . . .
C7 C 0.30820(12) 0.00107(11) 0.96349(11) 0.01961(17) Uani 1 1 d . . . . .
H7 H 0.3332 -0.0570 1.0577 0.024 Uiso 1 1 calc R U . . .
C8 C 0.18442(11) 0.11892(11) 0.94991(11) 0.01720(16) Uani 1 1 d . . . . .
C9 C 0.15105(11) 0.19861(11) 0.80582(11) 0.01815(16) Uani 1 1 d . . . . .
H9 H 0.0690 0.2772 0.7915 0.022 Uiso 1 1 calc R U . . .
C13 C -0.10041(12) 0.39585(12) 1.00185(12) 0.02015(17) Uani 1 1 d . . . . .
H13 H -0.1685 0.3267 1.0032 0.024 Uiso 1 1 calc R U . . .
C5 C 0.42900(11) 0.52356(11) 0.25415(11) 0.01717(16) Uani 1 1 d . . . . .
C6 C 0.39384(12) -0.02915(12) 0.83555(12) 0.01959(17) Uani 1 1 d . . . . .
H6 H 0.4768 -0.1070 0.8466 0.024 Uiso 1 1 calc R U . . .
C12 C 0.04164(11) 0.33274(11) 1.04391(10) 0.01736(16) Uani 1 1 d . . . . .
C1 C 0.88983(11) 0.25509(11) 0.48231(11) 0.01709(16) Uani 1 1 d . . . . .
C11 C 0.08969(13) 0.15477(11) 1.08782(11) 0.02185(18) Uani 1 1 d . . . . .
H11A H -0.0067 0.0893 1.1415 0.026 Uiso 1 1 calc R U . . .
H11B H 0.1541 0.1212 1.1599 0.026 Uiso 1 1 calc R U . . .

loop_
_atom_site_aniso_label
_atom_site_aniso_U_11
_atom_site_aniso_U_22
_atom_site_aniso_U_33
_atom_site_aniso_U_23
_atom_site_aniso_U_13
_atom_site_aniso_U_12
Co1 0.01600(9) 0.00988(9) 0.01851(10) -0.00668(6) -0.00482(6) 0.00014(5)
F1 0.0260(3) 0.0156(3) 0.0301(3) -0.0051(2) -0.0127(2) -0.0048(2)
F3 0.0309(3) 0.0243(3) 0.0192(3) -0.0052(2) -0.0127(2) -0.0016(2)
F2 0.0174(3) 0.0300(3) 0.0369(4) -0.0190(3) -0.0070(2) 0.0041(2)
F5 0.0413(4) 0.0122(3) 0.0465(4) -0.0106(3) -0.0280(3) 0.0032(2)
F6 0.0192(3) 0.0213(3) 0.0392(4) -0.0086(3) -0.0027(3) 0.0048(2)
O1 0.0189(3) 0.0124(3) 0.0246(3) -0.0074(2) -0.0080(2) 0.0008(2)
O2 0.0197(3) 0.0130(3) 0.0213(3) -0.0081(2) -0.0074(2) 0.0002(2)
F4 0.0381(4) 0.0310(3) 0.0195(3) -0.0092(2) -0.0150(3) 0.0099(3)
N1 0.0180(3) 0.0134(3) 0.0195(3) -0.0077(3) -0.0053(3) 0.0004(2)
C2 0.0163(3) 0.0137(3) 0.0156(3) -0.0064(3) -0.0047(3) 0.0001(3)
C4 0.0175(3) 0.0115(3) 0.0141(3) -0.0053(3) -0.0045(3) 0.0008(3)
C3 0.0202(4) 0.0120(3) 0.0192(4) -0.0055(3) -0.0082(3) 0.0000(3)
C10 0.0178(4) 0.0154(4) 0.0188(4) -0.0070(3) -0.0055(3) 0.0007(3)
C14 0.0196(4) 0.0184(4) 0.0237(4) -0.0110(3) -0.0071(3) 0.0016(3)
C7 0.0245(4) 0.0150(4) 0.0200(4) -0.0075(3) -0.0087(3) 0.0028(3)
C8 0.0211(4) 0.0114(3) 0.0184(4) -0.0064(3) -0.0048(3) -0.0004(3)
C9 0.0194(4) 0.0146(4) 0.0189(4) -0.0069(3) -0.0049(3) 0.0020(3)
C13 0.0204(4) 0.0171(4) 0.0254(4) -0.0114(3) -0.0054(3) -0.0019(3)
C5 0.0198(4) 0.0134(3) 0.0187(4) -0.0064(3) -0.0074(3) 0.0012(3)
C6 0.0222(4) 0.0155(4) 0.0220(4) -0.0087(3) -0.0083(3) 0.0038(3)
C12 0.0215(4) 0.0130(3) 0.0167(4) -0.0072(3) -0.0030(3) -0.0003(3)
C1 0.0185(4) 0.0141(4) 0.0183(4) -0.0057(3) -0.0067(3) -0.0002(3)
C11 0.0309(5) 0.0132(4) 0.0178(4) -0.0063(3) -0.0035(3) 0.0010(3)

loop_
_atom_type_symbol
_atom_type_description
_atom_type_scat_dispersion_real
_atom_type_scat_dispersion_imag
_atom_type_scat_source
C C 0.0037 0.0017 'International Tables Vol C Tables 4.2.6.8 and 6.1.1.4'
H H 0.0000 0.0000 'International Tables Vol C Tables 4.2.6.8 and 6.1.1.4'
Co Co 0.3494 0.9721 'International Tables Vol C Tables 4.2.6.8 and 6.1.1.4'
F F 0.0171 0.0103 'International Tables Vol C Tables 4.2.6.8 and 6.1.1.4'
N N 0.0070 0.0034 'International Tables Vol C Tables 4.2.6.8 and 6.1.1.4'
O O 0.0123 0.0065 'International Tables Vol C Tables 4.2.6.8 and 6.1.1.4'

loop_
_geom_angle_atom_site_label_1
_geom_angle_atom_site_label_2
_geom_angle_atom_site_label_3
_geom_angle
_geom_angle_site_symmetry_1
_geom_angle_site_symmetry_3
_geom_angle_publ_flag
O1 Co1 O1 180.0 . 2_656 ?
O1 Co1 O2 88.51(3) . . ?
O1 Co1 O2 91.49(3) 2_656 . ?
O1 Co1 O2 91.49(3) . 2_656 ?
O1 Co1 O2 88.51(3) 2_656 2_656 ?
O2 Co1 O2 180.0 . 2_656 ?
O1 Co1 N1 90.11(3) . 2_656 ?
O1 Co1 N1 89.89(3) 2_656 2_656 ?
O2 Co1 N1 91.00(3) . 2_656 ?
O2 Co1 N1 89.01(3) 2_656 2_656 ?
O1 Co1 N1 89.88(3) . . ?
O1 Co1 N1 90.11(3) 2_656 . ?
O2 Co1 N1 89.00(3) . . ?
O2 Co1 N1 90.99(3) 2_656 . ?
N1 Co1 N1 180.0 2_656 . ?
C2 O1 Co1 125.09(6) . . ?
C4 O2 Co1 123.90(6) . . ?
C10 N1 C6 117.16(8) . . ?
C10 N1 Co1 120.90(6) . . ?
C6 N1 Co1 121.94(6) . . ?
O1 C2 C3 128.80(8) . . ?
O1 C2 C1 113.43(8) . . ?
C3 C2 C1 117.76(8) . . ?
O2 C4 C3 129.05(8) . . ?
O2 C4 C5 113.21(8) . . ?
C3 C4 C5 117.74(8) . . ?
C4 C3 C2 121.90(8) . . ?
N1 C10 C9 123.13(9) . . ?
C13 C14 C12 120.72(9) 2_567 . ?
C6 C7 C8 119.75(9) . . ?
C7 C8 C9 116.97(8) . . ?
C7 C8 C11 120.73(8) . . ?
C9 C8 C11 122.29(8) . . ?
C10 C9 C8 119.80(8) . . ?
C14 C13 C12 120.69(8) 2_567 . ?
F6 C5 F4 106.67(8) . . ?
F6 C5 F5 107.25(8) . . ?
F4 C5 F5 107.07(8) . . ?
F6 C5 C4 110.48(7) . . ?
F4 C5 C4 111.45(7) . . ?
F5 C5 C4 113.58(7) . . ?
N1 C6 C7 123.16(8) . . ?
C14 C12 C13 118.60(8) . . ?
C14 C12 C11 120.04(9) . . ?
C13 C12 C11 121.36(9) . . ?
F2 C1 F1 107.51(8) . . ?
F2 C1 F3 107.41(8) . . ?
F1 C1 F3 106.94(8) . . ?
F2 C1 C2 111.11(7) . . ?
F1 C1 C2 113.58(7) . . ?
F3 C1 C2 110.01(7) . . ?
C12 C11 C8 113.91(8) . . ?

loop_
_geom_bond_atom_site_label_1
_geom_bond_atom_site_label_2
_geom_bond_distance
_geom_bond_site_symmetry_2
_geom_bond_publ_flag
Co1 O1 2.0654(7) . ?
Co1 O1 2.0654(7) 2_656 ?
Co1 O2 2.0673(7) . ?
Co1 O2 2.0673(7) 2_656 ?
Co1 N1 2.1584(8) 2_656 ?
Co1 N1 2.1584(8) . ?
F1 C1 1.3385(10) . ?
F3 C1 1.3457(11) . ?
F2 C1 1.3310(11) . ?
F5 C5 1.3369(11) . ?
F6 C5 1.3341(11) . ?
O1 C2 1.2522(11) . ?
O2 C4 1.2601(11) . ?
F4 C5 1.3368(11) . ?
N1 C10 1.3457(11) . ?
N1 C6 1.3482(12) . ?
C2 C3 1.4031(12) . ?
C2 C1 1.5426(13) . ?
C4 C3 1.3982(12) . ?
C4 C5 1.5392(12) . ?
C10 C9 1.3908(13) . ?
C14 C13 1.3938(13) 2_567 ?
C14 C12 1.3947(13) . ?
C7 C6 1.3906(13) . ?
C7 C8 1.3971(13) . ?
C8 C9 1.3982(13) . ?
C8 C11 1.5197(13) . ?
C13 C14 1.3938(13) 2_567 ?
C13 C12 1.3965(13) . ?
C12 C11 1.5091(13) . ?
